data_2009682
loop_
_publ_author_name
'Kentaro Yamaguchi'
'Yoshiteru Ida'
'Yohko Satoh'
'Yoshijiroh Nakajima'
'Junzo Shoji'

_publ_contact_author
;
     Dr. Kentaro Yamaguchi
     School of Pharmaceutical Sciences
     Showa University
     1-5-8 Hatanodai, Shinagawa-ku
     Tokyo 142, Japan
;
_publ_section_title
;
 A kaurane derivative isolated from <i>Alisma orientale</i>
;
_journal_issue 5
_journal_name_full 'Acta Crystallographica Section C'
_journal_page_first 738
_journal_page_last 740
_journal_paper_doi 10.1107/S010827019301220X
_journal_volume 50
_journal_year 1994
_chemical_formula_structural 'C20 H30 O2'
_chemical_formula_sum 'C20 H30 O2'
_chemical_formula_weight 302.46
_chemical_name_systematic
;
16(R)-(-)-kaura-2,12-dione
;
_space_group_crystal_system orthorhombic
_space_group_IT_number 19
_space_group_name_Hall 'P 2ac 2ab'
_space_group_name_H-M_alt 'P 21 21 21'
_atom_type_scat_source 'International Tables for X-ray Crystallography (1974, Vol. IV)'
_cell_angle_alpha 90.0
_cell_angle_beta 90.0
_cell_angle_gamma 90.0
_cell_formula_units_Z 4
_cell_length_a 11.2520(10)
_cell_length_b 19.4350(10)
_cell_length_c 7.8800(10)
_cell_measurement_reflns_used 20
_cell_measurement_temperature 297
_cell_measurement_theta_max 30.5
_cell_measurement_theta_min 29.0
_cell_volume 1723.2(3)
_computing_cell_refinement AFD
_computing_data_collection 'AFD (Rigaku Corporation, 1985a)'
_computing_data_reduction 'FASE (Yamaguchi, 1993)'
_computing_molecular_graphics 'ACV (Stardent Computer Inc, 1990)'
_computing_publication_material 'XPACK (Yamaguchi, 1987)'
_computing_structure_refinement 'RCRYSTAN (Rigaku Corporation, 1985b)'
_computing_structure_solution 'SAPI85(Yao, Zheng, Qian, Han, Gu & Fan, 1985)'
_diffrn_measurement_device 'RIGAKU AFC-5'
_diffrn_measurement_method '\w/2\q scans'
_diffrn_radiation_type 'Cu K\a~1~'
_diffrn_radiation_wavelength 1.5405
_diffrn_reflns_limit_h_max 12
_diffrn_reflns_limit_h_min 0
_diffrn_reflns_limit_k_max 21
_diffrn_reflns_limit_k_min 0
_diffrn_reflns_limit_l_max 8
_diffrn_reflns_limit_l_min 0
_diffrn_reflns_number 1557
_diffrn_reflns_theta_max 60
_diffrn_standards_decay_% <3
_diffrn_standards_interval_count 150
_diffrn_standards_number 3
_exptl_absorpt_coefficient_mu 0.531
_exptl_absorpt_correction_type none
_exptl_crystal_colour clear
_exptl_crystal_density_diffrn 1.166
_exptl_crystal_description prism
_exptl_crystal_F_000 664
_exptl_crystal_size_max 0.55
_exptl_crystal_size_mid 0.25
_exptl_crystal_size_min 0.05
_refine_diff_density_max 0.48
_refine_diff_density_min -0.36
_refine_ls_extinction_method none
_refine_ls_goodness_of_fit_obs 1.70
_refine_ls_hydrogen_treatment refall
_refine_ls_number_parameters 318
_refine_ls_number_reflns 1029
_refine_ls_R_factor_obs 0.061
_refine_ls_shift/esd_max 0.14
_refine_ls_structure_factor_coef Fsqd
_refine_ls_weighting_details 'w = 1/[\s^2^(F) + 0.02F^2^]'
_refine_ls_weighting_scheme calc
_refine_ls_wR_factor_obs 0.060
_reflns_number_observed 1029
_reflns_number_total 1502
_reflns_observed_criterion >3\s(F)
_cod_data_source_file as1084.cif
_cod_data_source_block 929IDA
_cod_depositor_comments
;
 Updating space group information and adding the symmetry operation list.

 Antanas Vaitkus,
 2018-06-18

The following automatic conversions were performed:

'_refine_ls_weighting_scheme' value 'calc w = 1/[\s^2^(F) +
0.02F^2^]' was changed to 'calc'. New tag
'_refine_ls_weighting_details' was created. The value of the new tag
was set to 'w = 1/[\s^2^(F) + 0.02F^2^]'.

Automatic conversion script
Id: cif_fix_values 3143 2015-03-26 13:38:13Z robertas 
;
_cod_original_cell_volume 1723.4(4)
_cod_database_code 2009682

loop_
_space_group_symop_id
_space_group_symop_operation_xyz
1 x,y,z
2 -x+1/2,-y,z+1/2
3 x+1/2,-y+1/2,-z
4 -x,y+1/2,-z+1/2

loop_
_atom_site_label
_atom_site_fract_x
_atom_site_fract_y
_atom_site_fract_z
_atom_site_U_iso_or_equiv
C1 0.3411(6) 0.1813(3) -0.1585(11) 0.044(2)
C2 0.3775(7) 0.2490(4) -0.2370(9) 0.050(2)
C3 0.4641(8) 0.2434(4) -0.3798(11) 0.057(3)
C4 0.5770(7) 0.2042(3) -0.3284(9) 0.048(2)
C5 0.5432(6) 0.1374(3) -0.2344(9) 0.035(2)
C6 0.6495(7) 0.0934(4) -0.1789(11) 0.046(2)
C7 0.6092(8) 0.0206(4) -0.1337(12) 0.047(3)
C8 0.5174(6) 0.0186(3) 0.0057(9) 0.039(2)
C9 0.4140(6) 0.0693(3) -0.0336(9) 0.037(2)
C10 0.4522(6) 0.1441(3) -0.0876(9) 0.037(2)
C11 0.3202(6) 0.0682(4) 0.1097(10) 0.043(2)
C12 0.3696(7) 0.0580(4) 0.2863(10) 0.046(2)
C13 0.4692(7) 0.0063(4) 0.2992(10) 0.049(2)
C14 0.5701(6) 0.0309(4) 0.1847(11) 0.045(2)
C15 0.4687(8) -0.0546(3) 0.0289(11) 0.049(2)
C16 0.4320(7) -0.0625(4) 0.2166(12) 0.056(3)
C17 0.4898(11) -0.1243(5) 0.3076(18) 0.081(4)
C18 0.6587(10) 0.2527(5) -0.2247(13) 0.068(3)
C19 0.6439(11) 0.1876(6) -0.4944(13) 0.071(4)
C20 0.4979(8) 0.1869(3) 0.0655(10) 0.041(2)
O1 0.3381(6) 0.3036(2) -0.1833(9) 0.075(2)
O2 0.3289(5) 0.0876(2) 0.4105(7) 0.068(2)
H1 0.317(8) 0.149(4) -0.263(12) 0.05(3)
H1' 0.272(9) 0.190(4) -0.083(12) 0.05(2)
H3 0.417(7) 0.216(4) -0.476(11) 0.03(2)
H3' 0.486(7) 0.297(4) -0.424(11) 0.04(2)
H5 0.500(6) 0.109(3) -0.322(9) 0.010(10)
H6 0.711(7) 0.095(3) -0.278(10) 0.03(2)
H6' 0.683(7) 0.112(3) -0.074(10) 0.03(2)
H7 0.605(12) 0.007(7) -0.227(17) 0.10(5)
H7' 0.689(8) -0.005(5) -0.078(13) 0.07(3)
H9 0.375(6) 0.050(3) -0.131(9) 0.010(10)
H11 0.258(7) 0.025(3) 0.088(9) 0.02(2)
H11' 0.264(7) 0.109(3) 0.110(10) 0.03(2)
H13 0.500(7) 0.007(3) 0.414(10) 0.02(2)
H14 0.597(8) 0.085(4) 0.196(12) 0.05(2)
H14' 0.648(7) -0.001(3) 0.196(10) 0.02(2)
H15 0.539(7) -0.089(4) -0.003(11) 0.03(2)
H15' 0.410(8) -0.070(4) -0.042(11) 0.04(2)
H16 0.342(7) -0.069(3) 0.223(9) 0.02(2)
H17 0.469(8) -0.173(5) 0.253(13) 0.07(3)
H17' 0.469(10) -0.125(5) 0.427(13) 0.06(3)
H17" 0.579(9) -0.115(4) 0.286(12) 0.06(3)
H18 0.725(8) 0.235(4) -0.183(11) 0.04(3)
H18' 0.606(9) 0.277(5) -0.099(14) 0.08(3)
H18" 0.693(8) 0.292(4) -0.304(12) 0.05(2)
H19 0.602(8) 0.152(4) -0.541(12) 0.04(3)
H19' 0.724(9) 0.168(4) -0.478(12) 0.04(3)
H19" 0.656(10) 0.227(5) -0.570(14) 0.08(3)
H20 0.443(8) 0.175(4) 0.160(13) 0.05(2)
H20' 0.489(7) 0.238(4) 0.041(11) 0.03(2)
H20" 0.586(8) 0.179(4) 0.105(11) 0.03(2)

loop_
_geom_angle_atom_site_label_1
_geom_angle_atom_site_label_2
_geom_angle_atom_site_label_3
_geom_angle
C2 C1 C10 109.7(6)
O1 C2 C3 124.0(7)
O1 C2 C1 121.0(7)
C3 C2 C1 115.0(7)
C2 C3 C4 112.1(6)
C3 C4 C5 109.9(6)
C3 C4 C19 106.5(7)
C3 C4 C18 109.1(7)
C5 C4 C19 110.6(7)
C5 C4 C18 113.9(6)
C19 C4 C18 106.5(8)
C6 C5 C4 114.5(6)
C6 C5 C10 110.4(6)
C4 C5 C10 116.8(5)
C7 C6 C5 110.6(6)
C8 C7 C6 113.4(7)
C7 C8 C15 110.8(6)
C7 C8 C14 113.4(6)
C7 C8 C9 110.5(6)
C15 C8 C14 99.9(6)
C15 C8 C9 110.1(6)
C14 C8 C9 111.8(5)
C11 C9 C8 110.9(6)
C11 C9 C10 113.4(5)
C8 C9 C10 115.8(5)
C1 C10 C5 107.7(5)
C1 C10 C20 107.3(5)
C1 C10 C9 108.0(5)
C5 C10 C20 113.9(6)
C5 C10 C9 107.7(5)
C20 C10 C9 112.0(5)
C12 C11 C9 115.0(6)
O2 C12 C13 122.4(7)
O2 C12 C11 122.5(7)
C13 C12 C11 115.0(6)
C12 C13 C14 107.6(6)
C12 C13 C16 110.3(6)
C14 C13 C16 102.9(6)
C13 C14 C8 101.9(6)
C8 C15 C16 107.5(6)
C17 C16 C15 114.2(8)
C17 C16 C13 111.4(8)
C15 C16 C13 104.2(6)

loop_
_geom_bond_atom_site_label_1
_geom_bond_atom_site_label_2
_geom_bond_distance
C1 C2 1.509(11)
C1 C10 1.548(10)
C2 C3 1.493(11)
C3 C4 1.536(12)
C4 C5 1.541(10)
C4 C19 1.543(13)
C4 C18 1.550(13)
C5 C6 1.534(10)
C5 C10 1.550(10)
C6 C7 1.528(11)
C7 C8 1.508(12)
C8 C15 1.537(10)
C8 C14 1.548(11)
C8 C9 1.556(10)
C9 C11 1.546(10)
C9 C10 1.574(9)
C10 C20 1.553(10)
C11 C12 1.512(11)
C12 C13 1.509(11)
C13 C14 1.527(11)
C13 C16 1.545(11)
C15 C16 1.543(13)
C16 C17 1.543(14)
O1 C2 1.224(10)
O2 C12 1.224(10)
